data_4503298
loop_
_publ_author_name
'Chandran, Sreekant K.'
'Nath, Naba K.'
'Roy, Saikat'
'Nangia, Ashwini'

_publ_section_title
;
 Polymorphism in Fuchsones
;
_journal_issue 1
_journal_name_full 'Crystal Growth &amp; Design'
_journal_page_first 140
_journal_paper_doi 10.1021/cg700977w
_journal_volume 8
_journal_year 2008
_chemical_formula_sum 'C25 H26 O'
_chemical_formula_weight 342.46
_chemical_name_common 2,6-Diisopropylfuchsone
_chemical_name_systematic
; 
 2,6-Diisopropyl-4-(diphenylmethylene)-cyclohexa-2,5-dienone 
;
_space_group_IT_number 61
_symmetry_cell_setting orthorhombic
_symmetry_space_group_name_Hall '-P 2ac 2ab'
_symmetry_space_group_name_H-M 'P b c a'
_atom_sites_solution_hydrogens geom
_atom_sites_solution_primary direct
_atom_sites_solution_secondary difmap
_audit_creation_method SHELXL-97
_cell_angle_alpha 90.00
_cell_angle_beta 90.00
_cell_angle_gamma 90.00
_cell_formula_units_Z 8
_cell_length_a 8.9765(7)
_cell_length_b 20.8175(15)
_cell_length_c 21.5274(16)
_cell_measurement_reflns_used 6211
_cell_measurement_temperature 100(2)
_cell_measurement_theta_max 25.05
_cell_measurement_theta_min 2.17
_cell_volume 4022.8(5)
_computing_cell_refinement 'Bruker SMART'
_computing_data_collection 'Bruker SMART'
_computing_data_reduction 'Bruker SAINT'
_computing_molecular_graphics 'Bruker SHELXTL'
_computing_publication_material 'Bruker SHELXTL'
_computing_structure_refinement 'SHELXL-97 (Sheldrick, 1997)'
_computing_structure_solution 'SHELXS-97 (Sheldrick, 1990)'
_diffrn_ambient_temperature 100(2)
_diffrn_measured_fraction_theta_full 0.997
_diffrn_measured_fraction_theta_max 0.997
_diffrn_radiation_monochromator graphite
_diffrn_radiation_source 'fine-focus sealed tube'
_diffrn_radiation_type MoK\a
_diffrn_radiation_wavelength 0.71073
_diffrn_reflns_av_R_equivalents 0.0439
_diffrn_reflns_av_sigmaI/netI 0.0237
_diffrn_reflns_limit_h_max 10
_diffrn_reflns_limit_h_min -10
_diffrn_reflns_limit_k_max 22
_diffrn_reflns_limit_k_min -24
_diffrn_reflns_limit_l_max 25
_diffrn_reflns_limit_l_min -25
_diffrn_reflns_number 32006
_diffrn_reflns_theta_full 25.06
_diffrn_reflns_theta_max 25.06
_diffrn_reflns_theta_min 1.89
_exptl_absorpt_coefficient_mu 0.067
_exptl_absorpt_correction_type none
_exptl_crystal_colour 'pale yellow'
_exptl_crystal_density_diffrn 1.131
_exptl_crystal_density_method 'not measured'
_exptl_crystal_description hexagonal
_exptl_crystal_F_000 1472
_exptl_crystal_size_max 0.60
_exptl_crystal_size_mid 0.18
_exptl_crystal_size_min 0.16
_refine_diff_density_max 0.196
_refine_diff_density_min -0.227
_refine_diff_density_rms 0.038
_refine_ls_extinction_method none
_refine_ls_goodness_of_fit_ref 1.106
_refine_ls_hydrogen_treatment constr
_refine_ls_matrix_type full
_refine_ls_number_parameters 239
_refine_ls_number_reflns 3562
_refine_ls_number_restraints 0
_refine_ls_restrained_S_all 1.106
_refine_ls_R_factor_all 0.0536
_refine_ls_R_factor_gt 0.0453
_refine_ls_shift/su_max 0.000
_refine_ls_shift/su_mean 0.000
_refine_ls_structure_factor_coef Fsqd
_refine_ls_weighting_details 'calc w=1/[\s^2^(Fo^2^)+(0.0414P)^2^+1.5839P] where P=(Fo^2^+2Fc^2^)/3'
_refine_ls_weighting_scheme calc
_refine_ls_wR_factor_gt 0.1007
_refine_ls_wR_factor_ref 0.1047
_reflns_number_gt 3119
_reflns_number_total 3562
_reflns_threshold_expression >2sigma(I)
_cod_data_source_file cg700977w-file011.cif
_cod_data_source_block an42_m
_cod_depositor_comments
;
The following automatic conversions were performed:

'_symmetry_cell_setting' value 'Orthorhombic' changed to
'orthorhombic' according to
/home/saulius/struct/CIF-dictionaries/cif_core.dic dictionary named
'cif_core.dic' version 2.4.1 from 2010-06-29.

Automatic conversion script
Id: cif_fix_values 1715 2011-07-08 13:25:40Z adriana 
;
_cod_original_sg_symbol_H-M 'Pbca '
_cod_database_code 4503298

loop_
_symmetry_equiv_pos_as_xyz
'x, y, z'
'-x+1/2, -y, z+1/2'
'-x, y+1/2, -z+1/2'
'x+1/2, -y+1/2, -z'
'-x, -y, -z'
'x-1/2, y, -z-1/2'
'x, -y-1/2, z-1/2'
'-x-1/2, y-1/2, z'

loop_
_atom_site_label
_atom_site_type_symbol
_atom_site_fract_x
_atom_site_fract_y
_atom_site_fract_z
_atom_site_U_iso_or_equiv
_atom_site_adp_type
_atom_site_occupancy
_atom_site_symmetry_multiplicity
_atom_site_calc_flag
_atom_site_refinement_flags
O1 O 0.09963(12) 0.10077(5) 0.49603(5) 0.0270(3) Uani 1 1 d .
C2 C 0.14796(15) 0.04698(7) 0.40134(6) 0.0186(3) Uani 1 1 d .
C6 C 0.06042(15) 0.16211(7) 0.40498(7) 0.0191(3) Uani 1 1 d .
C3 C 0.15335(15) 0.05183(7) 0.33895(6) 0.0191(3) Uani 1 1 d .
H3 H 0.1862 0.0156 0.3159 0.023 Uiso 1 1 calc R
C1 C 0.10296(15) 0.10302(7) 0.43858(6) 0.0199(3) Uani 1 1 d .
C14 C 0.09160(17) 0.17038(7) 0.20537(7) 0.0208(3) Uani 1 1 d .
C5 C 0.06595(15) 0.16366(7) 0.34226(7) 0.0194(3) Uani 1 1 d .
H5 H 0.0385 0.2022 0.3216 0.023 Uiso 1 1 calc R
C7 C 0.11196(15) 0.11009(7) 0.24107(7) 0.0193(3) Uani 1 1 d .
C15 C 0.17021(18) 0.22625(7) 0.21990(7) 0.0269(4) Uani 1 1 d .
H15 H 0.2391 0.2260 0.2534 0.032 Uiso 1 1 calc R
C4 C 0.11193(15) 0.10913(7) 0.30509(6) 0.0189(3) Uani 1 1 d .
C8 C 0.13344(16) 0.05072(7) 0.20376(6) 0.0190(3) Uani 1 1 d .
C13 C 0.23714(16) 0.05027(7) 0.15521(6) 0.0214(3) Uani 1 1 d .
H13 H 0.2902 0.0884 0.1454 0.026 Uiso 1 1 calc R
C12 C 0.26329(17) -0.00506(7) 0.12136(7) 0.0237(3) Uani 1 1 d .
H12 H 0.3353 -0.0049 0.0890 0.028 Uiso 1 1 calc R
C9 C 0.05309(17) -0.00551(7) 0.21569(7) 0.0220(3) Uani 1 1 d .
H9 H -0.0201 -0.0059 0.2476 0.026 Uiso 1 1 calc R
C20 C 0.18916(16) -0.01392(7) 0.43546(7) 0.0215(3) Uani 1 1 d .
H20 H 0.1169 -0.0193 0.4704 0.026 Uiso 1 1 calc R
C23 C 0.00164(17) 0.21693(7) 0.44391(7) 0.0235(3) Uani 1 1 d .
H23 H 0.0588 0.2173 0.4838 0.028 Uiso 1 1 calc R
C10 C 0.07925(18) -0.06073(7) 0.18141(7) 0.0258(4) Uani 1 1 d .
H10 H 0.0246 -0.0987 0.1901 0.031 Uiso 1 1 calc R
C11 C 0.18483(18) -0.06070(7) 0.13446(7) 0.0256(4) Uani 1 1 d .
H11 H 0.2033 -0.0987 0.1113 0.031 Uiso 1 1 calc R
C19 C -0.00714(17) 0.17171(8) 0.15513(7) 0.0263(4) Uani 1 1 d .
H19 H -0.0599 0.1339 0.1439 0.032 Uiso 1 1 calc R
C18 C -0.02851(19) 0.22771(8) 0.12175(8) 0.0344(4) Uani 1 1 d .
H18 H -0.0974 0.2284 0.0883 0.041 Uiso 1 1 calc R
C16 C 0.1490(2) 0.28193(8) 0.18602(8) 0.0345(4) Uani 1 1 d .
H16 H 0.2026 0.3197 0.1966 0.041 Uiso 1 1 calc R
C21 C 0.34447(18) -0.00763(8) 0.46379(7) 0.0291(4) Uani 1 1 d .
H21A H 0.4183 -0.0033 0.4305 0.044 Uiso 1 1 calc R
H21B H 0.3668 -0.0460 0.4885 0.044 Uiso 1 1 calc R
H21C H 0.3480 0.0304 0.4905 0.044 Uiso 1 1 calc R
C17 C 0.0499(2) 0.28286(8) 0.13683(8) 0.0380(5) Uani 1 1 d .
H17 H 0.0356 0.3211 0.1135 0.046 Uiso 1 1 calc R
C22 C 0.17904(19) -0.07365(7) 0.39480(7) 0.0276(4) Uani 1 1 d .
H22A H 0.0812 -0.0752 0.3747 0.041 Uiso 1 1 calc R
H22B H 0.1923 -0.1120 0.4206 0.041 Uiso 1 1 calc R
H22C H 0.2571 -0.0722 0.3630 0.041 Uiso 1 1 calc R
C25 C 0.0205(2) 0.28273(7) 0.41368(8) 0.0322(4) Uani 1 1 d .
H25A H 0.1246 0.2886 0.4013 0.048 Uiso 1 1 calc R
H25B H -0.0074 0.3163 0.4434 0.048 Uiso 1 1 calc R
H25C H -0.0437 0.2856 0.3770 0.048 Uiso 1 1 calc R
C24 C -0.16206(18) 0.20433(8) 0.45971(7) 0.0304(4) Uani 1 1 d .
H24A H -0.2209 0.2034 0.4214 0.046 Uiso 1 1 calc R
H24B H -0.1991 0.2386 0.4868 0.046 Uiso 1 1 calc R
H24C H -0.1710 0.1629 0.4810 0.046 Uiso 1 1 calc R

loop_
_atom_site_aniso_label
_atom_site_aniso_U_11
_atom_site_aniso_U_22
_atom_site_aniso_U_33
_atom_site_aniso_U_23
_atom_site_aniso_U_13
_atom_site_aniso_U_12
O1 0.0321(6) 0.0310(6) 0.0179(6) 0.0008(4) -0.0001(5) 0.0014(5)
C2 0.0157(7) 0.0205(8) 0.0197(7) 0.0022(6) -0.0009(6) -0.0033(6)
C6 0.0158(7) 0.0203(8) 0.0213(8) -0.0011(6) -0.0007(6) -0.0040(6)
C3 0.0181(7) 0.0161(7) 0.0231(8) 0.0001(6) 0.0007(6) -0.0013(6)
C1 0.0157(7) 0.0258(8) 0.0183(7) 0.0013(6) -0.0008(6) -0.0040(6)
C14 0.0246(8) 0.0194(8) 0.0183(7) 0.0022(6) 0.0066(6) 0.0030(6)
C5 0.0186(7) 0.0164(7) 0.0232(8) 0.0031(6) -0.0002(6) -0.0018(6)
C7 0.0168(7) 0.0199(8) 0.0210(7) 0.0027(6) 0.0009(6) -0.0015(6)
C15 0.0350(9) 0.0226(8) 0.0230(8) 0.0002(6) 0.0072(7) -0.0006(7)
C4 0.0177(7) 0.0179(7) 0.0209(7) 0.0012(6) 0.0006(6) -0.0031(6)
C8 0.0227(8) 0.0184(8) 0.0159(7) 0.0037(6) -0.0043(6) 0.0007(6)
C13 0.0223(8) 0.0234(8) 0.0186(7) 0.0023(6) -0.0025(6) -0.0014(6)
C12 0.0233(8) 0.0291(9) 0.0188(8) -0.0009(6) -0.0021(6) 0.0046(7)
C9 0.0240(8) 0.0231(8) 0.0188(7) 0.0037(6) -0.0017(6) -0.0015(6)
C20 0.0218(7) 0.0235(8) 0.0192(7) 0.0048(6) 0.0022(6) 0.0013(6)
C23 0.0251(8) 0.0245(8) 0.0209(8) -0.0042(6) -0.0039(6) 0.0017(6)
C10 0.0313(9) 0.0195(8) 0.0267(8) 0.0024(6) -0.0061(7) -0.0031(7)
C11 0.0325(9) 0.0211(8) 0.0232(8) -0.0040(6) -0.0073(7) 0.0067(7)
C19 0.0235(8) 0.0319(9) 0.0234(8) 0.0050(7) 0.0041(6) 0.0041(7)
C18 0.0318(9) 0.0434(11) 0.0280(9) 0.0143(8) 0.0052(7) 0.0145(8)
C16 0.0495(11) 0.0191(8) 0.0350(10) 0.0036(7) 0.0155(8) 0.0010(7)
C21 0.0265(8) 0.0362(9) 0.0247(8) 0.0023(7) -0.0023(7) 0.0051(7)
C17 0.0489(11) 0.0272(9) 0.0379(10) 0.0152(8) 0.0175(9) 0.0177(8)
C22 0.0321(9) 0.0203(8) 0.0304(9) 0.0079(6) -0.0037(7) 0.0012(7)
C25 0.0392(10) 0.0230(9) 0.0345(9) -0.0067(7) -0.0020(8) 0.0028(7)
C24 0.0291(9) 0.0382(10) 0.0239(8) -0.0037(7) 0.0012(7) 0.0057(7)

loop_
_atom_type_symbol
_atom_type_description
_atom_type_scat_dispersion_real
_atom_type_scat_dispersion_imag
_atom_type_scat_source
C C 0.0033 0.0016 'International Tables Vol C Tables 4.2.6.8 and 6.1.1.4'
H H 0.0000 0.0000 'International Tables Vol C Tables 4.2.6.8 and 6.1.1.4'
O O 0.0106 0.0060 'International Tables Vol C Tables 4.2.6.8 and 6.1.1.4'

loop_
_geom_angle_atom_site_label_1
_geom_angle_atom_site_label_2
_geom_angle_atom_site_label_3
_geom_angle
C3 C2 C1 119.56(13)
C3 C2 C20 122.58(13)
C1 C2 C20 117.86(12)
C5 C6 C1 119.96(13)
C5 C6 C23 123.30(13)
C1 C6 C23 116.59(12)
C2 C3 C4 123.68(13)
C2 C3 H3 118.2
C4 C3 H3 118.2
O1 C1 C2 121.39(13)
O1 C1 C6 120.95(13)
C2 C1 C6 117.66(12)
C15 C14 C19 118.51(14)
C15 C14 C7 121.78(13)
C19 C14 C7 119.70(13)
C6 C5 C4 122.93(13)
C6 C5 H5 118.5
C4 C5 H5 118.5
C4 C7 C14 122.03(13)
C4 C7 C8 121.88(12)
C14 C7 C8 116.09(12)
C16 C15 C14 120.69(16)
C16 C15 H15 119.7
C14 C15 H15 119.7
C7 C4 C3 121.04(13)
C7 C4 C5 122.75(13)
C3 C4 C5 116.17(12)
C9 C8 C13 118.32(13)
C9 C8 C7 121.99(13)
C13 C8 C7 119.69(13)
C12 C13 C8 120.79(14)
C12 C13 H13 119.6
C8 C13 H13 119.6
C13 C12 C11 120.21(14)
C13 C12 H12 119.9
C11 C12 H12 119.9
C10 C9 C8 120.59(14)
C10 C9 H9 119.7
C8 C9 H9 119.7
C2 C20 C22 113.02(12)
C2 C20 C21 110.21(12)
C22 C20 C21 110.72(13)
C2 C20 H20 107.5
C22 C20 H20 107.5
C21 C20 H20 107.5
C6 C23 C25 113.74(12)
C6 C23 C24 109.21(12)
C25 C23 C24 110.78(13)
C6 C23 H23 107.6
C25 C23 H23 107.6
C24 C23 H23 107.6
C11 C10 C9 120.26(14)
C11 C10 H10 119.9
C9 C10 H10 119.9
C12 C11 C10 119.79(14)
C12 C11 H11 120.1
C10 C11 H11 120.1
C18 C19 C14 120.42(16)
C18 C19 H19 119.8
C14 C19 H19 119.8
C19 C18 C17 120.45(16)
C19 C18 H18 119.8
C17 C18 H18 119.8
C15 C16 C17 120.29(16)
C15 C16 H16 119.9
C17 C16 H16 119.9
C20 C21 H21A 109.5
C20 C21 H21B 109.5
H21A C21 H21B 109.5
C20 C21 H21C 109.5
H21A C21 H21C 109.5
H21B C21 H21C 109.5
C16 C17 C18 119.62(15)
C16 C17 H17 120.2
C18 C17 H17 120.2
C20 C22 H22A 109.5
C20 C22 H22B 109.5
H22A C22 H22B 109.5
C20 C22 H22C 109.5
H22A C22 H22C 109.5
H22B C22 H22C 109.5
C23 C25 H25A 109.5
C23 C25 H25B 109.5
H25A C25 H25B 109.5
C23 C25 H25C 109.5
H25A C25 H25C 109.5
H25B C25 H25C 109.5
C23 C24 H24A 109.5
C23 C24 H24B 109.5
H24A C24 H24B 109.5
C23 C24 H24C 109.5
H24A C24 H24C 109.5
H24B C24 H24C 109.5

loop_
_geom_bond_atom_site_label_1
_geom_bond_atom_site_label_2
_geom_bond_distance
O1 C1 1.2380(17)
C2 C3 1.348(2)
C2 C1 1.472(2)
C2 C20 1.5111(19)
C6 C5 1.351(2)
C6 C1 1.4773(19)
C6 C23 1.511(2)
C3 C4 1.4464(19)
C3 H3 0.9500
C14 C15 1.396(2)
C14 C19 1.399(2)
C14 C7 1.4831(19)
C5 C4 1.449(2)
C5 H5 0.9500
C7 C4 1.379(2)
C7 C8 1.4864(19)
C15 C16 1.383(2)
C15 H15 0.9500
C8 C9 1.399(2)
C8 C13 1.400(2)
C13 C12 1.383(2)
C13 H13 0.9500
C12 C11 1.384(2)
C12 H12 0.9500
C9 C10 1.386(2)
C9 H9 0.9500
C20 C22 1.523(2)
C20 C21 1.527(2)
C20 H20 1.0000
C23 C25 1.526(2)
C23 C24 1.531(2)
C23 H23 1.0000
C10 C11 1.386(2)
C10 H10 0.9500
C11 H11 0.9500
C19 C18 1.383(2)
C19 H19 0.9500
C18 C17 1.385(3)
C18 H18 0.9500
C16 C17 1.383(3)
C16 H16 0.9500
C21 H21A 0.9800
C21 H21B 0.9800
C21 H21C 0.9800
C17 H17 0.9500
C22 H22A 0.9800
C22 H22B 0.9800
C22 H22C 0.9800
C25 H25A 0.9800
C25 H25B 0.9800
C25 H25C 0.9800
C24 H24A 0.9800
C24 H24B 0.9800
C24 H24C 0.9800

loop_
_cod_related_entry_id
_cod_related_entry_database
_cod_related_entry_code
1 ChemSpider 30661414
